data_7011440
loop_
_publ_author_name
'Browne, Julian M. W.'
'Wikaira, Jan'
'Fitchett, Christopher M.'
'Hartshorn, Richard M.'

_publ_section_title
;
 Polydentate ligand construction: intramolecular condensation reactions
 in the synthesis of imine-containing ligands
;
_journal_issue 10
_journal_name_full 'Journal of the Chemical Society, Dalton Transactions'
_journal_page_first 2227
_journal_paper_doi 10.1039/b111556a
_journal_year 2002
_chemical_formula_sum 'C14 H26 Cl5 Co N6 Zn'
_chemical_formula_weight 579.96
_space_group_IT_number 2
_symmetry_cell_setting triclinic
_symmetry_space_group_name_Hall '-P 1'
_symmetry_space_group_name_H-M 'P -1'
_atom_sites_solution_hydrogens geom
_atom_sites_solution_primary direct
_atom_sites_solution_secondary difmap
_audit_creation_method SHELXL-97
_cell_angle_alpha 82.903(3)
_cell_angle_beta 75.790(3)
_cell_angle_gamma 84.019(4)
_cell_formula_units_Z 2
_cell_length_a 8.627(2)
_cell_length_b 9.318(2)
_cell_length_c 14.226(4)
_cell_measurement_temperature 163(2)
_cell_volume 1096.8(5)
_computing_structure_refinement 'SHELXL-97 (Sheldrick, 1997)'
_computing_structure_solution 'SHELXS-97 (Sheldrick, 1990)'
_diffrn_ambient_temperature 163(2)
_diffrn_measured_fraction_theta_full 0.969
_diffrn_measured_fraction_theta_max 0.969
_diffrn_radiation_monochromator graphite
_diffrn_radiation_source 'fine-focus sealed tube'
_diffrn_radiation_type MoK\a
_diffrn_radiation_wavelength 0.71073
_diffrn_reflns_av_R_equivalents 0.0226
_diffrn_reflns_av_sigmaI/netI 0.0148
_diffrn_reflns_limit_h_max 10
_diffrn_reflns_limit_h_min -10
_diffrn_reflns_limit_k_max 10
_diffrn_reflns_limit_k_min -11
_diffrn_reflns_limit_l_max 17
_diffrn_reflns_limit_l_min -17
_diffrn_reflns_number 13500
_diffrn_reflns_theta_full 26.44
_diffrn_reflns_theta_max 26.44
_diffrn_reflns_theta_min 2.21
_exptl_absorpt_coefficient_mu 2.472
_exptl_absorpt_correction_T_max 1.0000
_exptl_absorpt_correction_T_min 0.8277
_exptl_absorpt_correction_type multi-scan
_exptl_absorpt_process_details 'Blessing, Acta Cryst. (1995) A51 33-38'
_exptl_crystal_colour 'orange - brown'
_exptl_crystal_density_diffrn 1.756
_exptl_crystal_density_method 'not measured'
_exptl_crystal_description block
_exptl_crystal_F_000 588
_exptl_crystal_size_max 0.76
_exptl_crystal_size_mid 0.58
_exptl_crystal_size_min 0.30
_refine_diff_density_max 0.626
_refine_diff_density_min -0.826
_refine_diff_density_rms 0.085
_refine_ls_extinction_method none
_refine_ls_goodness_of_fit_ref 1.084
_refine_ls_hydrogen_treatment mixed
_refine_ls_matrix_type full
_refine_ls_number_parameters 244
_refine_ls_number_reflns 4374
_refine_ls_number_restraints 0
_refine_ls_restrained_S_all 1.084
_refine_ls_R_factor_all 0.0269
_refine_ls_R_factor_gt 0.0259
_refine_ls_shift/su_max 0.001
_refine_ls_shift/su_mean 0.000
_refine_ls_structure_factor_coef Fsqd
_refine_ls_weighting_details 'calc w=1/[\s^2^(Fo^2^)+(0.0384P)^2^+0.8585P] where P=(Fo^2^+2Fc^2^)/3'
_refine_ls_weighting_scheme calc
_refine_ls_wR_factor_gt 0.0672
_refine_ls_wR_factor_ref 0.0680
_reflns_number_gt 4227
_reflns_number_total 4374
_reflns_threshold_expression >2sigma(I)
_cod_data_source_file b111556a.txt
_cod_data_source_block compound7
_cod_original_sg_symbol_H-M P-1
_cod_database_code 7011440

loop_
_symmetry_equiv_pos_as_xyz
'x, y, z'
'-x, -y, -z'

loop_
_atom_site_label
_atom_site_type_symbol
_atom_site_fract_x
_atom_site_fract_y
_atom_site_fract_z
_atom_site_U_iso_or_equiv
_atom_site_adp_type
_atom_site_occupancy
_atom_site_symmetry_multiplicity
_atom_site_calc_flag
_atom_site_refinement_flags
_atom_site_disorder_assembly
_atom_site_disorder_group
Co1 Co -0.46186(3) 0.73730(2) -0.253300(17) 0.01335(7) Uani 1 1 d . . .
Zn1 Zn -0.86015(3) 1.20972(2) -0.331054(15) 0.01920(7) Uani 1 1 d . . .
Cl2 Cl -0.60005(5) 1.17369(5) -0.42078(3) 0.02213(11) Uani 1 1 d . . .
Cl4 Cl -0.92054(5) 0.99468(5) -0.24040(4) 0.02241(11) Uani 1 1 d . . .
Cl3 Cl -0.86765(6) 1.38583(5) -0.23401(4) 0.02700(12) Uani 1 1 d . . .
Cl5 Cl -0.36433(7) 0.71835(6) 0.03518(4) 0.03162(13) Uani 1 1 d . . .
Cl1 Cl -1.02411(7) 1.26820(7) -0.43401(4) 0.03636(14) Uani 1 1 d . . .
N4 N -0.26108(18) 0.77173(17) -0.35711(11) 0.0168(3) Uani 1 1 d . . .
H4 H -0.2652 0.7286 -0.4119 0.020 Uiso 1 1 calc R . .
N1 N -0.59830(19) 0.80700(17) -0.34504(12) 0.0176(3) Uani 1 1 d . . .
H1A H -0.6817 0.8688 -0.3159 0.021 Uiso 1 1 calc R . .
H1B H -0.5391 0.8575 -0.3994 0.021 Uiso 1 1 calc R . .
N3 N -0.31979(19) 0.63975(18) -0.17384(12) 0.0197(3) Uani 1 1 d . . .
H3 H -0.3600 0.6625 -0.1101 0.024 Uiso 1 1 calc R . .
N5 N -0.43822(18) 0.92644(17) -0.22632(11) 0.0169(3) Uani 1 1 d . . .
N6 N -0.64602(19) 0.74890(17) -0.13854(11) 0.0167(3) Uani 1 1 d . . .
C10 C -0.6588(2) 0.8781(2) -0.10033(14) 0.0191(4) Uani 1 1 d . . .
N2 N -0.4962(2) 0.54465(17) -0.28055(12) 0.0204(3) Uani 1 1 d . . .
H2 H -0.5855 0.5140 -0.2338 0.025 Uiso 1 1 calc R . .
C1 C -0.6633(2) 0.6812(2) -0.37444(15) 0.0243(4) Uani 1 1 d . . .
H1B' H -0.6866 0.7059 -0.4396 0.029 Uiso 1 1 calc R . .
H1C H -0.7640 0.6559 -0.3270 0.029 Uiso 1 1 calc R . .
C8 C -0.3092(2) 1.0086(2) -0.29087(14) 0.0204(4) Uani 1 1 d . . .
H8A H -0.2190 1.0092 -0.2593 0.024 Uiso 1 1 calc R . .
H8B H -0.3495 1.1101 -0.3061 0.024 Uiso 1 1 calc R . .
C4 C -0.3191(3) 0.4785(2) -0.17436(17) 0.0288(5) Uani 1 1 d . . .
H4A H -0.3991 0.4393 -0.1169 0.035 Uiso 1 1 calc R . .
H4B H -0.2121 0.4321 -0.1701 0.035 Uiso 1 1 calc R . .
C14 C -0.7554(2) 0.6542(2) -0.09505(14) 0.0222(4) Uani 1 1 d . . .
H14A H -0.7478 0.5627 -0.1195 0.027 Uiso 1 1 calc R . .
C9 C -0.5385(2) 0.9763(2) -0.15382(15) 0.0219(4) Uani 1 1 d . . .
H9A H -0.5352 1.0706 -0.1359 0.026 Uiso 1 1 calc R . .
C3 C -0.3583(3) 0.4432(2) -0.26627(17) 0.0292(5) Uani 1 1 d . . .
H3A H -0.2653 0.4566 -0.3225 0.035 Uiso 1 1 calc R . .
H3B H -0.3867 0.3415 -0.2592 0.035 Uiso 1 1 calc R . .
C5 C -0.1585(2) 0.6962(2) -0.21069(14) 0.0224(4) Uani 1 1 d . . .
H5A H -0.0776 0.6302 -0.1849 0.027 Uiso 1 1 calc R . .
H5B H -0.1591 0.7931 -0.1889 0.027 Uiso 1 1 calc R . .
C11 C -0.7778(2) 0.9146(2) -0.02031(15) 0.0236(4) Uani 1 1 d . . .
H11A H -0.7818 1.0052 0.0047 0.028 Uiso 1 1 calc R . .
C7 C -0.2549(2) 0.9324(2) -0.38309(14) 0.0194(4) Uani 1 1 d . . .
H7A H -0.3257 0.9668 -0.4278 0.023 Uiso 1 1 calc R . .
H7B H -0.1440 0.9551 -0.4167 0.023 Uiso 1 1 calc R . .
C2 C -0.5382(3) 0.5558(2) -0.37676(15) 0.0241(4) Uani 1 1 d . . .
H2A H -0.5815 0.4653 -0.3855 0.029 Uiso 1 1 calc R . .
H2B H -0.4429 0.5746 -0.4306 0.029 Uiso 1 1 calc R . .
C12 C -0.8915(3) 0.8159(2) 0.02284(15) 0.0258(4) Uani 1 1 d . . .
H12A H -0.9755 0.8380 0.0774 0.031 Uiso 1 1 calc R . .
C6 C -0.1170(2) 0.7062(2) -0.32106(15) 0.0220(4) Uani 1 1 d . . .
H6A H -0.0258 0.7673 -0.3479 0.026 Uiso 1 1 calc R . .
H6B H -0.0853 0.6084 -0.3430 0.026 Uiso 1 1 calc R . .
C13 C -0.8792(3) 0.6854(2) -0.01563(16) 0.0280(4) Uani 1 1 d . . .
H13A H -0.9557 0.6166 0.0123 0.034 Uiso 1 1 calc R . .

loop_
_atom_site_aniso_label
_atom_site_aniso_U_11
_atom_site_aniso_U_22
_atom_site_aniso_U_33
_atom_site_aniso_U_23
_atom_site_aniso_U_13
_atom_site_aniso_U_12
Co1 0.01157(12) 0.01357(13) 0.01408(13) -0.00365(9) -0.00030(9) -0.00117(9)
Zn1 0.01720(12) 0.02104(13) 0.01745(12) -0.00372(9) -0.00007(9) -0.00026(9)
Cl2 0.0176(2) 0.0243(2) 0.0206(2) -0.00287(17) 0.00266(17) -0.00071(17)
Cl4 0.0163(2) 0.0223(2) 0.0269(2) -0.00116(18) -0.00145(18) -0.00347(17)
Cl3 0.0295(3) 0.0237(2) 0.0246(2) -0.00804(19) 0.00348(19) -0.0051(2)
Cl5 0.0396(3) 0.0280(3) 0.0271(3) -0.0108(2) -0.0028(2) -0.0049(2)
Cl1 0.0278(3) 0.0564(4) 0.0233(3) -0.0068(2) -0.0074(2) 0.0107(2)
N4 0.0145(7) 0.0184(8) 0.0166(7) -0.0025(6) -0.0016(6) -0.0014(6)
N1 0.0144(7) 0.0196(8) 0.0181(8) -0.0021(6) -0.0015(6) -0.0031(6)
N3 0.0171(8) 0.0225(8) 0.0168(8) 0.0002(6) -0.0003(6) -0.0007(6)
N5 0.0147(7) 0.0177(8) 0.0186(8) -0.0035(6) -0.0028(6) -0.0031(6)
N6 0.0161(7) 0.0182(8) 0.0150(7) -0.0027(6) -0.0024(6) 0.0001(6)
C10 0.0190(9) 0.0206(9) 0.0179(9) -0.0052(7) -0.0037(7) 0.0004(7)
N2 0.0200(8) 0.0182(8) 0.0210(8) -0.0054(6) 0.0018(6) -0.0036(6)
C1 0.0215(10) 0.0316(11) 0.0228(10) -0.0037(8) -0.0064(8) -0.0112(8)
C8 0.0172(9) 0.0180(9) 0.0254(10) -0.0032(7) -0.0016(7) -0.0057(7)
C4 0.0280(11) 0.0197(10) 0.0349(12) 0.0052(8) -0.0049(9) 0.0006(8)
C14 0.0237(10) 0.0218(9) 0.0195(9) -0.0037(7) -0.0004(8) -0.0040(8)
C9 0.0228(10) 0.0199(9) 0.0236(10) -0.0077(7) -0.0036(8) -0.0025(8)
C3 0.0303(11) 0.0169(9) 0.0369(12) -0.0056(8) -0.0017(9) 0.0026(8)
C5 0.0144(9) 0.0284(10) 0.0234(10) -0.0002(8) -0.0046(7) -0.0004(8)
C11 0.0245(10) 0.0243(10) 0.0203(9) -0.0054(8) -0.0029(8) 0.0033(8)
C7 0.0169(9) 0.0187(9) 0.0209(9) 0.0003(7) -0.0010(7) -0.0050(7)
C2 0.0284(10) 0.0243(10) 0.0203(9) -0.0085(8) -0.0008(8) -0.0098(8)
C12 0.0241(10) 0.0320(11) 0.0161(9) -0.0030(8) 0.0034(8) 0.0030(8)
C6 0.0132(8) 0.0261(10) 0.0238(10) -0.0004(8) -0.0014(7) 0.0017(7)
C13 0.0260(10) 0.0306(11) 0.0232(10) -0.0012(8) 0.0036(8) -0.0076(9)

loop_
_atom_type_symbol
_atom_type_description
_atom_type_scat_dispersion_real
_atom_type_scat_dispersion_imag
_atom_type_scat_source
C C 0.0033 0.0016 'International Tables Vol C Tables 4.2.6.8 and 6.1.1.4'
H H 0.0000 0.0000 'International Tables Vol C Tables 4.2.6.8 and 6.1.1.4'
N N 0.0061 0.0033 'International Tables Vol C Tables 4.2.6.8 and 6.1.1.4'
Cl Cl 0.1484 0.1585 'International Tables Vol C Tables 4.2.6.8 and 6.1.1.4'
Co Co 0.3494 0.9721 'International Tables Vol C Tables 4.2.6.8 and 6.1.1.4'
Zn Zn 0.2839 1.4301 'International Tables Vol C Tables 4.2.6.8 and 6.1.1.4'

loop_
_geom_angle_atom_site_label_1
_geom_angle_atom_site_label_2
_geom_angle_atom_site_label_3
_geom_angle
_geom_angle_site_symmetry_1
_geom_angle_site_symmetry_3
_geom_angle_publ_flag
N5 Co1 N2 177.50(7) . . ?
N5 Co1 N3 95.25(7) . . ?
N2 Co1 N3 86.63(7) . . ?
N5 Co1 N1 93.51(7) . . ?
N2 Co1 N1 84.72(7) . . ?
N3 Co1 N1 170.57(7) . . ?
N5 Co1 N6 82.40(7) . . ?
N2 Co1 N6 95.90(7) . . ?
N3 Co1 N6 92.28(7) . . ?
N1 Co1 N6 92.35(7) . . ?
N5 Co1 N4 83.04(7) . . ?
N2 Co1 N4 98.76(7) . . ?
N3 Co1 N4 85.81(7) . . ?
N1 Co1 N4 91.79(7) . . ?
N6 Co1 N4 165.07(7) . . ?
Cl3 Zn1 Cl1 112.38(3) . . ?
Cl3 Zn1 Cl4 110.79(3) . . ?
Cl1 Zn1 Cl4 110.33(3) . . ?
Cl3 Zn1 Cl2 107.99(2) . . ?
Cl1 Zn1 Cl2 109.03(3) . . ?
Cl4 Zn1 Cl2 106.08(2) . . ?
C7 N4 C6 111.59(14) . . ?
C7 N4 Co1 107.92(11) . . ?
C6 N4 Co1 109.98(12) . . ?
C1 N1 Co1 109.94(12) . . ?
C5 N3 C4 113.78(16) . . ?
C5 N3 Co1 108.72(12) . . ?
C4 N3 Co1 109.19(13) . . ?
C9 N5 C8 123.92(16) . . ?
C9 N5 Co1 117.31(13) . . ?
C8 N5 Co1 118.75(12) . . ?
C14 N6 C10 117.30(16) . . ?
C14 N6 Co1 131.34(13) . . ?
C10 N6 Co1 111.36(12) . . ?
N6 C10 C11 123.16(18) . . ?
N6 C10 C9 113.70(17) . . ?
C11 C10 C9 123.10(18) . . ?
C3 N2 C2 117.43(16) . . ?
C3 N2 Co1 109.13(13) . . ?
C2 N2 Co1 109.08(12) . . ?
N1 C1 C2 107.41(15) . . ?
N5 C8 C7 106.37(15) . . ?
N3 C4 C3 110.54(17) . . ?
N6 C14 C13 122.23(19) . . ?
N5 C9 C10 115.21(17) . . ?
N2 C3 C4 106.10(17) . . ?
N3 C5 C6 108.44(16) . . ?
C10 C11 C12 118.70(19) . . ?
N4 C7 C8 109.33(15) . . ?
N2 C2 C1 104.86(16) . . ?
C13 C12 C11 118.31(19) . . ?
N4 C6 C5 108.91(15) . . ?
C12 C13 C14 120.28(19) . . ?

loop_
_geom_bond_atom_site_label_1
_geom_bond_atom_site_label_2
_geom_bond_distance
_geom_bond_site_symmetry_2
_geom_bond_publ_flag
Co1 N5 1.8909(16) . ?
Co1 N2 1.9493(17) . ?
Co1 N3 1.9494(17) . ?
Co1 N1 1.9737(16) . ?
Co1 N6 1.9838(16) . ?
Co1 N4 2.0067(16) . ?
Zn1 Cl3 2.2576(7) . ?
Zn1 Cl1 2.2587(7) . ?
Zn1 Cl4 2.2801(7) . ?
Zn1 Cl2 2.3064(7) . ?
N4 C7 1.501(2) . ?
N4 C6 1.502(2) . ?
N1 C1 1.496(2) . ?
N3 C5 1.488(2) . ?
N3 C4 1.503(3) . ?
N5 C9 1.274(3) . ?
N5 C8 1.473(2) . ?
N6 C14 1.343(3) . ?
N6 C10 1.364(2) . ?
C10 C11 1.384(3) . ?
C10 C9 1.460(3) . ?
N2 C3 1.479(3) . ?
N2 C2 1.488(3) . ?
C1 C2 1.504(3) . ?
C8 C7 1.518(3) . ?
C4 C3 1.509(3) . ?
C14 C13 1.388(3) . ?
C5 C6 1.515(3) . ?
C11 C12 1.391(3) . ?
C12 C13 1.378(3) . ?

loop_
_geom_torsion_atom_site_label_1
_geom_torsion_atom_site_label_2
_geom_torsion_atom_site_label_3
_geom_torsion_atom_site_label_4
_geom_torsion
_geom_torsion_site_symmetry_1
_geom_torsion_site_symmetry_2
_geom_torsion_site_symmetry_3
_geom_torsion_site_symmetry_4
_geom_torsion_publ_flag
N5 Co1 N4 C7 -25.40(12) . . . . ?
N2 Co1 N4 C7 152.85(12) . . . . ?
N3 Co1 N4 C7 -121.21(12) . . . . ?
N1 Co1 N4 C7 67.92(12) . . . . ?
N6 Co1 N4 C7 -38.1(3) . . . . ?
N5 Co1 N4 C6 96.55(13) . . . . ?
N2 Co1 N4 C6 -85.20(13) . . . . ?
N3 Co1 N4 C6 0.73(13) . . . . ?
N1 Co1 N4 C6 -170.14(13) . . . . ?
N6 Co1 N4 C6 83.8(3) . . . . ?
N5 Co1 N1 C1 -172.37(12) . . . . ?
N2 Co1 N1 C1 5.86(12) . . . . ?
N3 Co1 N1 C1 29.5(5) . . . . ?
N6 Co1 N1 C1 -89.85(13) . . . . ?
N4 Co1 N1 C1 104.50(12) . . . . ?
N5 Co1 N3 C5 -58.81(13) . . . . ?
N2 Co1 N3 C5 122.84(13) . . . . ?
N1 Co1 N3 C5 99.3(4) . . . . ?
N6 Co1 N3 C5 -141.38(13) . . . . ?
N4 Co1 N3 C5 23.80(13) . . . . ?
N5 Co1 N3 C4 176.53(13) . . . . ?
N2 Co1 N3 C4 -1.82(13) . . . . ?
N1 Co1 N3 C4 -25.4(5) . . . . ?
N6 Co1 N3 C4 93.96(13) . . . . ?
N4 Co1 N3 C4 -100.87(13) . . . . ?
N2 Co1 N5 C9 47.4(16) . . . . ?
N3 Co1 N5 C9 -91.35(16) . . . . ?
N1 Co1 N5 C9 92.16(16) . . . . ?
N6 Co1 N5 C9 0.26(15) . . . . ?
N4 Co1 N5 C9 -176.46(16) . . . . ?
N2 Co1 N5 C8 -131.1(15) . . . . ?
N3 Co1 N5 C8 90.19(14) . . . . ?
N1 Co1 N5 C8 -86.30(14) . . . . ?
N6 Co1 N5 C8 -178.20(14) . . . . ?
N4 Co1 N5 C8 5.08(13) . . . . ?
N5 Co1 N6 C14 178.57(18) . . . . ?
N2 Co1 N6 C14 0.41(18) . . . . ?
N3 Co1 N6 C14 -86.44(18) . . . . ?
N1 Co1 N6 C14 85.34(18) . . . . ?
N4 Co1 N6 C14 -168.7(2) . . . . ?
N5 Co1 N6 C10 -1.01(13) . . . . ?
N2 Co1 N6 C10 -179.17(13) . . . . ?
N3 Co1 N6 C10 93.98(13) . . . . ?
N1 Co1 N6 C10 -94.24(13) . . . . ?
N4 Co1 N6 C10 11.7(3) . . . . ?
C14 N6 C10 C11 -0.1(3) . . . . ?
Co1 N6 C10 C11 179.49(15) . . . . ?
C14 N6 C10 C9 -178.12(17) . . . . ?
Co1 N6 C10 C9 1.5(2) . . . . ?
N5 Co1 N2 C3 -162.3(15) . . . . ?
N3 Co1 N2 C3 -23.45(14) . . . . ?
N1 Co1 N2 C3 152.79(14) . . . . ?
N6 Co1 N2 C3 -115.39(13) . . . . ?
N4 Co1 N2 C3 61.78(14) . . . . ?
N5 Co1 N2 C2 68.2(16) . . . . ?
N3 Co1 N2 C2 -152.93(13) . . . . ?
N1 Co1 N2 C2 23.30(13) . . . . ?
N6 Co1 N2 C2 115.12(13) . . . . ?
N4 Co1 N2 C2 -67.70(13) . . . . ?
Co1 N1 C1 C2 -33.36(18) . . . . ?
C9 N5 C8 C7 -162.12(18) . . . . ?
Co1 N5 C8 C7 16.23(19) . . . . ?
C5 N3 C4 C3 -95.2(2) . . . . ?
Co1 N3 C4 C3 26.5(2) . . . . ?
C10 N6 C14 C13 1.3(3) . . . . ?
Co1 N6 C14 C13 -178.29(16) . . . . ?
C8 N5 C9 C10 178.90(17) . . . . ?
Co1 N5 C9 C10 0.5(2) . . . . ?
N6 C10 C9 N5 -1.4(3) . . . . ?
C11 C10 C9 N5 -179.37(19) . . . . ?
C2 N2 C3 C4 167.19(16) . . . . ?
Co1 N2 C3 C4 42.44(19) . . . . ?
N3 C4 C3 N2 -44.9(2) . . . . ?
C4 N3 C5 C6 78.5(2) . . . . ?
Co1 N3 C5 C6 -43.46(18) . . . . ?
N6 C10 C11 C12 -0.8(3) . . . . ?
C9 C10 C11 C12 176.95(19) . . . . ?
C6 N4 C7 C8 -80.10(18) . . . . ?
Co1 N4 C7 C8 40.84(17) . . . . ?
N5 C8 C7 N4 -36.4(2) . . . . ?
C3 N2 C2 C1 -171.55(16) . . . . ?
Co1 N2 C2 C1 -46.78(17) . . . . ?
N1 C1 C2 N2 51.38(19) . . . . ?
C10 C11 C12 C13 0.7(3) . . . . ?
C7 N4 C6 C5 95.08(18) . . . . ?
Co1 N4 C6 C5 -24.65(18) . . . . ?
N3 C5 C6 N4 44.3(2) . . . . ?
C11 C12 C13 C14 0.4(3) . . . . ?
N6 C14 C13 C12 -1.4(3) . . . . ?
